data_4081082
loop_
_publ_author_name
'Mercier, Audrey'
'Wagschal, Simon'
'Gu\'en\'ee, Laure'
'Besnard, C\'eline'
'K\"undig, E. Peter'

_publ_section_title
;
 Regioselective Cyclometalation of Planar Chiral Pyridine and Oxazoline
 Derivatives:peri- versusortho-C--H Functionalization
;
_journal_issue 14
_journal_name_full Organometallics
_journal_page_first 3932
_journal_paper_doi 10.1021/om4004175
_journal_volume 32
_journal_year 2013
_chemical_absolute_configuration ad
_chemical_formula_moiety 'C42 H34 N2 O4 Pd2 Ru2, H2 O'
_chemical_formula_sum 'C42 H36 N2 O5 Pd2 Ru2'
_chemical_formula_weight 1063.67
_space_group_IT_number 19
_symmetry_cell_setting orthorhombic
_symmetry_space_group_name_Hall 'P 2ac 2ab'
_symmetry_space_group_name_H-M 'P 21 21 21'
_atom_sites_solution_hydrogens geom
_atom_sites_solution_primary direct
_atom_sites_solution_secondary difmap
_audit_creation_method SHELXL-97
_cell_angle_alpha 90.00
_cell_angle_beta 90.00
_cell_angle_gamma 90.00
_cell_formula_units_Z 4
_cell_length_a 11.5100(7)
_cell_length_b 17.9710(10)
_cell_length_c 18.1919(11)
_cell_measurement_reflns_used 18777
_cell_measurement_temperature 180(2)
_cell_measurement_theta_max 27.27
_cell_measurement_theta_min 1.555
_cell_volume 3762.9(4)
_computing_cell_refinement 'CELL (Stoe & Cie, 1999)'
_computing_data_collection 'EXPOSE (Stoe & Cie, 1999)'
_computing_data_reduction 'XRED (Stoe & Cie, 1999)'
_computing_molecular_graphics ORTEP
_computing_publication_material Shelxl_ACTA
_computing_structure_refinement 'SHELXL-97 (Sheldrick, 1997)'
_computing_structure_solution SIR97
_diffrn_ambient_temperature 180(2)
_diffrn_detector_area_resol_mean 6
_diffrn_measured_fraction_theta_full 0.993
_diffrn_measured_fraction_theta_max 0.993
_diffrn_measurement_device_type 'Stoe Ipds'
_diffrn_measurement_method \f
_diffrn_radiation_monochromator graphite
_diffrn_radiation_source 'fine-focus sealed tube'
_diffrn_radiation_type MoK\a
_diffrn_radiation_wavelength 0.71073
_diffrn_reflns_av_R_equivalents 0.0475
_diffrn_reflns_av_unetI/netI 0.0204
_diffrn_reflns_limit_h_max 14
_diffrn_reflns_limit_h_min -14
_diffrn_reflns_limit_k_max 22
_diffrn_reflns_limit_k_min -22
_diffrn_reflns_limit_l_max 23
_diffrn_reflns_limit_l_min -23
_diffrn_reflns_number 57811
_diffrn_reflns_theta_full 26.79
_diffrn_reflns_theta_max 26.79
_diffrn_reflns_theta_min 1.59
_exptl_absorpt_coefficient_mu 1.776
_exptl_absorpt_correction_T_max 0.8668
_exptl_absorpt_correction_T_min 0.6268
_exptl_absorpt_correction_type numerical
_exptl_absorpt_process_details 'XRED; Stoe & Cie, 1999'
_exptl_crystal_colour red
_exptl_crystal_density_diffrn 1.878
_exptl_crystal_density_method 'not measured'
_exptl_crystal_description prism
_exptl_crystal_F_000 2088
_exptl_crystal_size_max 0.44
_exptl_crystal_size_mid 0.16
_exptl_crystal_size_min 0.08
_refine_diff_density_max 2.921
_refine_diff_density_min -0.882
_refine_diff_density_rms 0.122
_refine_ls_abs_structure_details 'Flack H D (1983), Acta Cryst. A39, 876-881'
_refine_ls_abs_structure_Flack -0.01(5)
_refine_ls_extinction_method none
_refine_ls_goodness_of_fit_ref 1.060
_refine_ls_hydrogen_treatment constr
_refine_ls_matrix_type full
_refine_ls_number_parameters 433
_refine_ls_number_reflns 7983
_refine_ls_number_restraints 31
_refine_ls_restrained_S_all 1.060
_refine_ls_R_factor_all 0.0464
_refine_ls_R_factor_gt 0.0448
_refine_ls_shift/su_max 0.004
_refine_ls_shift/su_mean 0.000
_refine_ls_structure_factor_coef Fsqd
_refine_ls_weighting_details 'calc w=1/[\s^2^(Fo^2^)+(0.0708P)^2^+8.3388P] where P=(Fo^2^+2Fc^2^)/3'
_refine_ls_weighting_scheme calc
_refine_ls_wR_factor_gt 0.1202
_refine_ls_wR_factor_ref 0.1213
_reflns_number_gt 7727
_reflns_number_total 7983
_reflns_threshold_expression >2sigma(I)
_cod_data_source_file om4004175_si_002.cif
_cod_data_source_block 5a
_cod_database_code 4081082

loop_
_symmetry_equiv_pos_as_xyz
'x, y, z'
'-x+1/2, -y, z+1/2'
'x+1/2, -y+1/2, -z'
'-x, y+1/2, -z+1/2'

loop_
_atom_site_label
_atom_site_type_symbol
_atom_site_fract_x
_atom_site_fract_y
_atom_site_fract_z
_atom_site_U_iso_or_equiv
_atom_site_adp_type
_atom_site_occupancy
_atom_site_symmetry_multiplicity
_atom_site_calc_flag
_atom_site_refinement_flags
_atom_site_disorder_assembly
_atom_site_disorder_group
Pd1 Pd 0.07865(5) 0.11898(3) 0.74424(3) 0.04752(13) Uani 1 1 d . A .
Pd2 Pd 0.18745(5) 0.01319(3) 0.83925(3) 0.05178(14) Uani 1 1 d . . .
Ru1 Ru -0.18016(5) 0.09234(3) 0.62604(3) 0.05160(15) Uani 1 1 d . A .
Ru2 Ru 0.48599(5) -0.06289(4) 0.79062(3) 0.05062(15) Uani 1 1 d . . .
N1 N 0.1743(5) 0.1173(3) 0.6476(3) 0.0448(11) Uani 1 1 d . . .
C1 C 0.2628(7) 0.1670(5) 0.6490(5) 0.0604(18) Uani 1 1 d . A .
H1 H 0.2714 0.1969 0.6917 0.072 Uiso 1 1 calc R . .
C2 C 0.3392(8) 0.1769(6) 0.5940(6) 0.075(3) Uani 1 1 d . . .
H2 H 0.4004 0.2120 0.5991 0.090 Uiso 1 1 calc R A .
C3 C 0.3291(8) 0.1373(6) 0.5325(5) 0.075(3) Uani 1 1 d . A .
H3 H 0.3795 0.1458 0.4920 0.090 Uiso 1 1 calc R . .
C4 C 0.2417(7) 0.0827(6) 0.5291(4) 0.069(2) Uani 1 1 d . . .
H4 H 0.2367 0.0510 0.4874 0.083 Uiso 1 1 calc R A .
C5 C 0.1620(5) 0.0748(4) 0.5870(3) 0.0429(13) Uani 1 1 d . A .
C6 C 0.0671(5) 0.0203(4) 0.5798(3) 0.0434(13) Uani 1 1 d . . .
C7 C 0.0628(7) -0.0293(4) 0.5214(4) 0.0561(17) Uani 1 1 d . A .
H7 H 0.1256 -0.0316 0.4875 0.067 Uiso 1 1 calc R . .
C8 C -0.0347(8) -0.0768(5) 0.5118(5) 0.065(2) Uani 1 1 d . . .
H8 H -0.0344 -0.1106 0.4717 0.078 Uiso 1 1 calc R A .
C9 C -0.1275(8) -0.0762(5) 0.5569(5) 0.067(2) Uani 1 1 d . A .
H9 H -0.1925 -0.1073 0.5474 0.080 Uiso 1 1 calc R . .
C10 C -0.1263(6) -0.0284(4) 0.6185(5) 0.0547(17) Uani 1 1 d . . .
C11 C -0.2042(7) -0.0158(5) 0.6783(5) 0.065(2) Uani 1 1 d . A .
H11 H -0.2795 -0.0369 0.6833 0.078 Uiso 1 1 calc R . .
C12 C -0.1507(7) 0.0331(5) 0.7287(4) 0.062(2) Uani 1 1 d . . .
H12 H -0.1819 0.0476 0.7749 0.075 Uiso 1 1 calc R A .
C13 C -0.0397(6) 0.0577(4) 0.6982(4) 0.0498(15) Uani 1 1 d . A .
C14 C -0.0253(5) 0.0186(4) 0.6308(4) 0.0433(13) Uani 1 1 d . A .
C15 C -0.2606(10) 0.1430(7) 0.5310(6) 0.086(3) Uani 1 1 d . . .
H15 H -0.2727 0.1177 0.4857 0.103 Uiso 1 1 calc R A .
C16 C -0.3372(9) 0.1445(8) 0.5888(10) 0.112(5) Uani 1 1 d . A .
H16 H -0.4113 0.1213 0.5888 0.134 Uiso 1 1 calc R . .
C17 C -0.2922(18) 0.1841(10) 0.6462(8) 0.133(7) Uani 1 1 d . . .
H17 H -0.3250 0.1917 0.6935 0.160 Uiso 1 1 calc R A .
C18 C -0.1817(13) 0.2120(5) 0.6175(8) 0.106(5) Uani 1 1 d . A .
H18 H -0.1302 0.2446 0.6426 0.127 Uiso 1 1 calc R . .
C19 C -0.1649(11) 0.1833(6) 0.5487(6) 0.086(3) Uani 1 1 d . A .
H19 H -0.0982 0.1903 0.5187 0.103 Uiso 1 1 calc R . .
N2A N 0.1327(9) -0.0865(6) 0.7706(7) 0.0430(17) Uiso 0.533(7) 1 d PD A 1
C20A C 0.0339(12) -0.1146(8) 0.8024(9) 0.0583(7) Uiso 0.533(7) 1 d PD A 1
H20A H 0.0116 -0.0937 0.8483 0.070 Uiso 0.533(7) 1 calc PR A 1
C21A C -0.0334(13) -0.1678(8) 0.7756(10) 0.0583(7) Uiso 0.533(7) 1 d PD A 1
H21A H -0.0999 -0.1877 0.7994 0.070 Uiso 0.533(7) 1 calc PR A 1
C22A C 0.0116(13) -0.1920(8) 0.7014(9) 0.0583(7) Uiso 0.533(7) 1 d PD A 1
H22A H -0.0292 -0.2299 0.6758 0.070 Uiso 0.533(7) 1 calc PR A 1
C23A C 0.1097(13) -0.1616(8) 0.6688(9) 0.0583(7) Uiso 0.533(7) 1 d PD A 1
H23A H 0.1340 -0.1785 0.6218 0.070 Uiso 0.533(7) 1 calc PR A 1
C24A C 0.1736(13) -0.1057(8) 0.7052(9) 0.0583(7) Uiso 0.533(7) 1 d PD A 1
N2B N 0.1242(10) -0.0740(7) 0.7976(8) 0.0430(17) Uiso 0.467(7) 1 d PD A 2
C20B C 0.0295(13) -0.1004(9) 0.8346(11) 0.0583(7) Uiso 0.467(7) 1 d PD A 2
H20B H 0.0150 -0.0767 0.8804 0.070 Uiso 0.467(7) 1 calc PR A 2
C21B C -0.0463(14) -0.1541(9) 0.8169(10) 0.0583(7) Uiso 0.467(7) 1 d PD A 2
H21B H -0.1081 -0.1710 0.8472 0.070 Uiso 0.467(7) 1 calc PR A 2
C22B C -0.0180(14) -0.1834(9) 0.7415(11) 0.0583(7) Uiso 0.467(7) 1 d PD A 2
H22B H -0.0679 -0.2197 0.7204 0.070 Uiso 0.467(7) 1 calc PR A 2
C23B C 0.0763(14) -0.1600(9) 0.7019(10) 0.0583(7) Uiso 0.467(7) 1 d PD A 2
H23B H 0.0910 -0.1801 0.6545 0.070 Uiso 0.467(7) 1 calc PR A 2
C24B C 0.1516(15) -0.1060(9) 0.7318(10) 0.0583(7) Uiso 0.467(7) 1 d PD A 2
C25A C 0.2765(14) -0.0715(9) 0.6770(7) 0.0583(7) Uiso 0.533(7) 1 d PD A 1
C26A C 0.3119(13) -0.0869(9) 0.6049(8) 0.0583(7) Uiso 0.533(7) 1 d PD A 1
H26A H 0.2625 -0.1161 0.5745 0.070 Uiso 0.533(7) 1 calc PR A 1
C27A C 0.4125(13) -0.0622(9) 0.5770(7) 0.0583(7) Uiso 0.533(7) 1 d PD A 1
H27A H 0.4329 -0.0764 0.5284 0.070 Uiso 0.533(7) 1 calc PR A 1
C28A C 0.4893(13) -0.0161(9) 0.6166(7) 0.0583(7) Uiso 0.533(7) 1 d PD A 1
H28A H 0.5605 0.0000 0.5954 0.070 Uiso 0.533(7) 1 calc PR A 1
C29A C 0.4576(13) 0.0058(9) 0.6895(7) 0.0583(7) Uiso 0.533(7) 1 d PD A 1
C30A C 0.5101(14) 0.0510(9) 0.7414(9) 0.0583(7) Uiso 0.533(7) 1 d PD A 1
H30A H 0.5839 0.0743 0.7373 0.070 Uiso 0.533(7) 1 calc PR A 1
C31A C 0.4341(18) 0.0556(13) 0.8009(9) 0.0583(7) Uiso 0.533(7) 1 d PD A 1
H31A H 0.4470 0.0843 0.8440 0.070 Uiso 0.533(7) 1 calc PR A 1
C33A C 0.3490(15) -0.0227(10) 0.7177(9) 0.0583(7) Uiso 0.533(7) 1 d PD A 1
C25B C 0.2571(15) -0.0862(10) 0.6880(9) 0.0583(7) Uiso 0.467(7) 1 d PD A 2
C26B C 0.2880(14) -0.1143(10) 0.6189(9) 0.0583(7) Uiso 0.467(7) 1 d PD A 2
H26B H 0.2349 -0.1474 0.5959 0.070 Uiso 0.467(7) 1 calc PR A 2
C27B C 0.3854(14) -0.0985(10) 0.5827(9) 0.0583(7) Uiso 0.467(7) 1 d PD A 2
H27B H 0.3985 -0.1207 0.5360 0.070 Uiso 0.467(7) 1 calc PR A 2
C28B C 0.4707(14) -0.0491(10) 0.6120(9) 0.0583(7) Uiso 0.467(7) 1 d PD A 2
H28B H 0.5405 -0.0388 0.5861 0.070 Uiso 0.467(7) 1 calc PR A 2
C29B C 0.4471(15) -0.0156(10) 0.6818(8) 0.0583(7) Uiso 0.467(7) 1 d PD A 2
C30B C 0.5042(16) 0.0343(10) 0.7272(9) 0.0583(7) Uiso 0.467(7) 1 d PD A 2
H30B H 0.5797 0.0538 0.7186 0.070 Uiso 0.467(7) 1 calc PR A 2
C31B C 0.435(2) 0.0519(14) 0.7874(10) 0.0583(7) Uiso 0.467(7) 1 d PD A 2
H31B H 0.4541 0.0875 0.8239 0.070 Uiso 0.467(7) 1 calc PR A 2
C33B C 0.3386(16) -0.0353(12) 0.7174(10) 0.0583(7) Uiso 0.467(7) 1 d PD A 2
C32A C 0.3318(7) 0.0098(4) 0.7869(4) 0.0583(7) Uiso 1 1 d . A .
C34 C 0.4672(7) -0.1509(6) 0.8697(5) 0.071(2) Uani 1 1 d . A .
H34 H 0.3964 -0.1614 0.8945 0.085 Uiso 1 1 calc R . .
C35 C 0.5039(9) -0.1826(5) 0.8058(6) 0.073(2) Uani 1 1 d . A .
H35 H 0.4624 -0.2188 0.7782 0.088 Uiso 1 1 calc R . .
C36 C 0.6138(7) -0.1529(5) 0.7874(5) 0.064(2) Uani 1 1 d . A .
H36 H 0.6594 -0.1660 0.7459 0.077 Uiso 1 1 calc R . .
C37 C 0.6435(7) -0.1010(5) 0.8409(5) 0.0613(19) Uani 1 1 d . A .
H37 H 0.7123 -0.0718 0.8420 0.074 Uiso 1 1 calc R . .
C38 C 0.5534(9) -0.0993(6) 0.8928(5) 0.076(3) Uani 1 1 d . A .
H38 H 0.5505 -0.0691 0.9357 0.091 Uiso 1 1 calc R . .
O1 O -0.0259(5) 0.1317(4) 0.8361(3) 0.0751(18) Uani 1 1 d . . .
O2 O 0.0255(6) 0.0286(5) 0.8972(3) 0.092(2) Uani 1 1 d . A .
C39 C -0.0369(9) 0.0855(8) 0.8858(5) 0.089(4) Uani 1 1 d . A .
C40A C -0.1283(18) 0.1110(12) 0.9409(11) 0.069(3) Uiso 0.50 1 d P A 1
H40A H -0.1900 0.0736 0.9441 0.104 Uiso 0.50 1 calc PR A 1
H40B H -0.1615 0.1585 0.9247 0.104 Uiso 0.50 1 calc PR A 1
H40C H -0.0922 0.1174 0.9893 0.104 Uiso 0.50 1 calc PR A 1
C40B C -0.1538(18) 0.0780(12) 0.9352(11) 0.069(3) Uiso 0.50 1 d P A 2
H40D H -0.1342 0.0559 0.9829 0.104 Uiso 0.50 1 calc PR A 2
H40E H -0.2099 0.0461 0.9097 0.104 Uiso 0.50 1 calc PR A 2
H40F H -0.1878 0.1274 0.9428 0.104 Uiso 0.50 1 calc PR A 2
O3 O 0.2443(6) 0.1029(3) 0.8962(3) 0.0692(16) Uani 1 1 d . A .
O4 O 0.2048(6) 0.1853(3) 0.8066(3) 0.0663(15) Uani 1 1 d . . .
C41 C 0.2441(10) 0.1692(5) 0.8671(5) 0.077(3) Uani 1 1 d D A .
C42A C 0.3224(19) 0.2305(11) 0.9027(12) 0.081(4) Uiso 0.50 1 d PD A 1
H42A H 0.3254 0.2229 0.9560 0.121 Uiso 0.50 1 calc PR A 1
H42B H 0.2897 0.2797 0.8921 0.121 Uiso 0.50 1 calc PR A 1
H42C H 0.4010 0.2272 0.8823 0.121 Uiso 0.50 1 calc PR A 1
C42B C 0.277(2) 0.2244(13) 0.9235(13) 0.081(4) Uiso 0.50 1 d P A 2
H42D H 0.2071 0.2428 0.9482 0.121 Uiso 0.50 1 calc PR A 2
H42E H 0.3176 0.2661 0.9000 0.121 Uiso 0.50 1 calc PR A 2
H42F H 0.3286 0.2010 0.9597 0.121 Uiso 0.50 1 calc PR A 2
O1W O -0.3367(19) 0.2123(11) 0.8501(12) 0.122(6) Uiso 0.50 1 d P . .
H1WA H -0.2830 0.1866 0.8668 0.184 Uiso 0.50 1 d P . .
H1WB H -0.3710 0.2389 0.8850 0.184 Uiso 0.50 1 d P . .
O2W O 0.057(2) 0.2350(16) 1.0219(15) 0.157(9) Uiso 0.50 1 d P . .
H2WA H -0.0101 0.2258 1.0000 0.236 Uiso 0.50 1 d P . .
H2WB H 0.1109 0.2100 1.0003 0.236 Uiso 0.50 1 d P . .

loop_
_atom_site_aniso_label
_atom_site_aniso_U_11
_atom_site_aniso_U_22
_atom_site_aniso_U_33
_atom_site_aniso_U_23
_atom_site_aniso_U_13
_atom_site_aniso_U_12
Pd1 0.0545(3) 0.0549(3) 0.0331(2) 0.0019(2) -0.0025(2) 0.0129(2)
Pd2 0.0444(3) 0.0631(3) 0.0479(3) 0.0139(2) 0.0003(2) 0.0104(2)
Ru1 0.0397(3) 0.0645(3) 0.0506(3) 0.0156(2) 0.0072(2) 0.0072(2)
Ru2 0.0372(3) 0.0685(3) 0.0461(3) 0.0075(3) 0.0033(2) 0.0080(2)
N1 0.043(3) 0.052(3) 0.039(2) 0.008(2) -0.003(2) 0.003(2)
C1 0.062(4) 0.054(4) 0.065(4) 0.004(3) -0.013(4) -0.011(3)
C2 0.053(5) 0.095(6) 0.077(6) 0.035(5) -0.009(4) -0.016(4)
C3 0.057(5) 0.110(7) 0.060(5) 0.025(5) 0.008(4) -0.029(5)
C4 0.056(4) 0.106(7) 0.046(4) -0.005(4) 0.007(3) -0.017(5)
C5 0.037(3) 0.061(4) 0.032(3) 0.010(3) -0.003(2) 0.000(3)
C6 0.035(3) 0.058(4) 0.037(3) 0.001(3) -0.006(2) 0.000(3)
C7 0.054(4) 0.070(5) 0.044(3) -0.011(3) -0.008(3) 0.006(3)
C8 0.065(5) 0.063(5) 0.066(5) -0.014(4) -0.024(4) 0.003(4)
C9 0.061(5) 0.063(5) 0.077(5) 0.003(4) -0.030(4) -0.012(4)
C10 0.044(3) 0.057(4) 0.063(4) 0.014(3) -0.008(3) -0.001(3)
C11 0.052(4) 0.077(5) 0.067(5) 0.024(4) 0.012(4) -0.006(4)
C12 0.060(4) 0.074(5) 0.054(4) 0.032(4) 0.013(3) 0.008(4)
C13 0.041(3) 0.067(4) 0.041(3) 0.014(3) 0.001(3) 0.002(3)
C14 0.038(3) 0.046(3) 0.045(3) 0.009(3) -0.005(3) 0.002(3)
C15 0.083(7) 0.102(8) 0.071(6) 0.038(5) -0.015(5) 0.020(6)
C16 0.041(5) 0.124(10) 0.170(13) 0.071(10) 0.012(6) 0.036(6)
C17 0.175(16) 0.139(12) 0.085(8) 0.029(8) 0.049(10) 0.107(13)
C18 0.137(11) 0.050(5) 0.130(11) -0.006(6) -0.068(10) 0.027(6)
C19 0.101(8) 0.076(6) 0.080(6) 0.040(5) 0.030(6) 0.028(6)
C34 0.050(4) 0.101(7) 0.061(5) 0.029(5) 0.013(4) 0.012(4)
C35 0.068(5) 0.073(5) 0.080(6) 0.013(4) -0.002(5) -0.010(4)
C36 0.056(4) 0.063(4) 0.073(5) 0.004(4) 0.020(4) 0.015(4)
C37 0.041(3) 0.063(4) 0.079(5) 0.005(4) -0.011(3) 0.008(3)
C38 0.089(7) 0.086(6) 0.052(4) -0.001(4) 0.000(4) 0.033(5)
O1 0.072(4) 0.111(5) 0.042(3) -0.008(3) 0.013(3) 0.040(4)
O2 0.061(3) 0.158(7) 0.056(3) 0.036(4) 0.022(3) 0.028(4)
C39 0.067(5) 0.161(11) 0.040(4) 0.016(5) 0.013(4) 0.039(6)
O3 0.090(4) 0.067(3) 0.050(3) -0.004(2) -0.020(3) 0.025(3)
O4 0.082(4) 0.059(3) 0.057(3) -0.005(2) -0.020(3) 0.014(3)
C41 0.102(7) 0.072(5) 0.058(5) -0.029(4) -0.032(5) 0.028(5)

loop_
_atom_type_symbol
_atom_type_description
_atom_type_scat_dispersion_real
_atom_type_scat_dispersion_imag
_atom_type_scat_source
C C 0.0033 0.0016 'International Tables Vol C Tables 4.2.6.8 and 6.1.1.4'
H H 0.0000 0.0000 'International Tables Vol C Tables 4.2.6.8 and 6.1.1.4'
N N 0.0061 0.0033 'International Tables Vol C Tables 4.2.6.8 and 6.1.1.4'
O O 0.0106 0.0060 'International Tables Vol C Tables 4.2.6.8 and 6.1.1.4'
Ru Ru -1.2594 0.8363 'International Tables Vol C Tables 4.2.6.8 and 6.1.1.4'
Pd Pd -0.9988 1.0072 'International Tables Vol C Tables 4.2.6.8 and 6.1.1.4'

loop_
_geom_angle_atom_site_label_1
_geom_angle_atom_site_label_2
_geom_angle_atom_site_label_3
_geom_angle
C13 Pd1 O1 90.2(3)
C13 Pd1 N1 89.9(2)
O1 Pd1 N1 173.4(2)
C13 Pd1 O4 174.4(2)
O1 Pd1 O4 84.7(3)
N1 Pd1 O4 95.5(2)
C13 Pd1 Pd2 101.0(2)
O1 Pd1 Pd2 80.81(17)
N1 Pd1 Pd2 105.67(15)
O4 Pd1 Pd2 76.03(14)
N2B Pd2 C32A 96.2(5)
N2B Pd2 O3 172.5(4)
C32A Pd2 O3 90.0(3)
N2B Pd2 O2 88.3(5)
C32A Pd2 O2 174.4(3)
O3 Pd2 O2 85.8(3)
N2B Pd2 N2A 10.8(4)
C32A Pd2 N2A 86.7(4)
O3 Pd2 N2A 176.6(3)
O2 Pd2 N2A 97.5(4)
N2B Pd2 Pd1 98.1(4)
C32A Pd2 Pd1 95.8(2)
O3 Pd2 Pd1 85.50(15)
O2 Pd2 Pd1 80.31(18)
N2A Pd2 Pd1 94.0(3)
C17 Ru1 C16 37.3(6)
C17 Ru1 C18 40.0(6)
C16 Ru1 C18 62.3(5)
C17 Ru1 C15 63.4(5)
C16 Ru1 C15 37.1(5)
C18 Ru1 C15 61.3(5)
C17 Ru1 C19 64.9(5)
C16 Ru1 C19 62.1(5)
C18 Ru1 C19 36.9(5)
C15 Ru1 C19 36.6(5)
C17 Ru1 C13 124.7(6)
C16 Ru1 C13 160.4(6)
C18 Ru1 C13 109.6(4)
C15 Ru1 C13 157.2(4)
C19 Ru1 C13 123.3(4)
C17 Ru1 C12 109.0(4)
C16 Ru1 C12 128.0(4)
C18 Ru1 C12 123.4(4)
C15 Ru1 C12 163.5(4)
C19 Ru1 C12 156.2(5)
C13 Ru1 C12 39.3(3)
C17 Ru1 C11 122.6(5)
C16 Ru1 C11 114.9(4)
C18 Ru1 C11 156.8(5)
C15 Ru1 C11 132.0(4)
C19 Ru1 C11 165.2(4)
C13 Ru1 C11 64.9(3)
C12 Ru1 C11 37.8(3)
C17 Ru1 C14 160.5(7)
C16 Ru1 C14 161.5(6)
C18 Ru1 C14 127.2(5)
C15 Ru1 C14 128.7(4)
C19 Ru1 C14 114.3(3)
C13 Ru1 C14 37.8(3)
C12 Ru1 C14 63.2(3)
C11 Ru1 C14 63.5(3)
C17 Ru1 C10 157.1(6)
C16 Ru1 C10 129.1(5)
C18 Ru1 C10 162.8(5)
C15 Ru1 C10 118.2(4)
C19 Ru1 C10 131.6(4)
C13 Ru1 C10 63.8(3)
C12 Ru1 C10 62.6(3)
C11 Ru1 C10 37.4(3)
C14 Ru1 C10 37.8(2)
C30B Ru2 C38 134.5(5)
C30B Ru2 C37 114.5(5)
C38 Ru2 C37 38.5(4)
C30B Ru2 C31B 38.2(5)
C38 Ru2 C31B 114.9(6)
C37 Ru2 C31B 123.5(7)
C30B Ru2 C34 171.2(5)
C38 Ru2 C34 38.9(4)
C37 Ru2 C34 64.2(3)
C31B Ru2 C34 134.2(5)
C30B Ru2 C35 151.7(5)
C38 Ru2 C35 63.2(4)
C37 Ru2 C35 63.3(3)
C31B Ru2 C35 168.0(6)
C34 Ru2 C35 36.7(4)
C30B Ru2 C33A 57.6(6)
C38 Ru2 C33A 154.1(5)
C37 Ru2 C33A 167.4(5)
C31B Ru2 C33A 57.7(8)
C34 Ru2 C33A 125.3(5)
C35 Ru2 C33A 118.2(5)
C30B Ru2 C36 122.2(5)
C38 Ru2 C36 63.2(3)
C37 Ru2 C36 37.4(3)
C31B Ru2 C36 153.5(6)
C34 Ru2 C36 62.7(3)
C35 Ru2 C36 37.8(3)
C33A Ru2 C36 135.6(5)
C30B Ru2 C29B 37.5(5)
C38 Ru2 C29B 169.6(5)
C37 Ru2 C29B 132.8(5)
C31B Ru2 C29B 63.2(6)
C34 Ru2 C29B 150.0(5)
C35 Ru2 C29B 121.0(5)
C33A Ru2 C29B 34.8(7)
C36 Ru2 C29B 113.5(5)
C30B Ru2 C32A 64.6(5)
C38 Ru2 C32A 120.3(3)
C37 Ru2 C32A 152.0(3)
C31B Ru2 C32A 37.6(6)
C34 Ru2 C32A 112.0(3)
C35 Ru2 C32A 131.7(3)
C33A Ru2 C32A 37.2(4)
C36 Ru2 C32A 168.2(3)
C29B Ru2 C32A 65.2(5)
C30B Ru2 C33B 63.9(6)
C38 Ru2 C33B 151.4(5)
C37 Ru2 C33B 167.7(5)
C31B Ru2 C33B 63.7(7)
C34 Ru2 C33B 119.4(5)
C35 Ru2 C33B 111.7(5)
C33A Ru2 C33B 6.7(7)
C36 Ru2 C33B 131.7(5)
C29B Ru2 C33B 38.4(5)
C32A Ru2 C33B 39.8(5)
C30B Ru2 C31A 43.6(7)
C38 Ru2 C31A 108.7(5)
C37 Ru2 C31A 119.9(6)
C31B Ru2 C31A 6.4(8)
C34 Ru2 C31A 128.5(5)
C35 Ru2 C31A 164.2(5)
C33A Ru2 C31A 62.5(6)
C36 Ru2 C31A 153.2(6)
C29B Ru2 C31A 69.5(6)
C32A Ru2 C31A 38.5(6)
C33B Ru2 C31A 68.2(7)
C5 N1 C1 118.0(6)
C5 N1 Pd1 130.1(4)
C1 N1 Pd1 111.9(5)
C2 C1 N1 124.4(8)
C2 C1 H1 117.8
N1 C1 H1 117.8
C3 C2 C1 119.9(8)
C3 C2 H2 120.0
C1 C2 H2 120.0
C2 C3 C4 118.2(8)
C2 C3 H3 120.9
C4 C3 H3 120.9
C5 C4 C3 120.3(8)
C5 C4 H4 119.8
C3 C4 H4 119.8
N1 C5 C4 119.1(6)
N1 C5 C6 121.8(6)
C4 C5 C6 119.1(6)
C7 C6 C14 117.5(6)
C7 C6 C5 121.4(6)
C14 C6 C5 121.0(6)
C6 C7 C8 120.5(7)
C6 C7 H7 119.8
C8 C7 H7 119.8
C9 C8 C7 123.2(7)
C9 C8 H8 118.4
C7 C8 H8 118.4
C8 C9 C10 118.7(7)
C8 C9 H9 120.6
C10 C9 H9 120.6
C9 C10 C11 134.0(8)
C9 C10 C14 118.9(7)
C11 C10 C14 107.0(7)
C9 C10 Ru1 129.0(6)
C11 C10 Ru1 68.3(5)
C14 C10 Ru1 69.7(4)
C12 C11 C10 108.7(7)
C12 C11 Ru1 70.9(4)
C10 C11 Ru1 74.3(4)
C12 C11 H11 125.7
C10 C11 H11 125.7
Ru1 C11 H11 120.8
C11 C12 C13 108.9(7)
C11 C12 Ru1 71.3(4)
C13 C12 Ru1 70.3(4)
C11 C12 H12 125.6
C13 C12 H12 125.6
Ru1 C12 H12 124.4
C14 C13 C12 106.2(7)
C14 C13 Pd1 124.7(5)
C12 C13 Pd1 128.5(6)
C14 C13 Ru1 73.0(4)
C12 C13 Ru1 70.5(4)
Pd1 C13 Ru1 128.3(4)
C6 C14 C13 130.0(6)
C6 C14 C10 121.0(6)
C13 C14 C10 109.1(6)
C6 C14 Ru1 124.4(4)
C13 C14 Ru1 69.3(4)
C10 C14 Ru1 72.5(4)
C19 C15 C16 109.1(12)
C19 C15 Ru1 71.7(5)
C16 C15 Ru1 70.8(6)
C19 C15 H15 125.4
C16 C15 H15 125.4
Ru1 C15 H15 123.6
C17 C16 C15 110.7(12)
C17 C16 Ru1 70.5(7)
C15 C16 Ru1 72.1(5)
C17 C16 H16 124.7
C15 C16 H16 124.7
Ru1 C16 H16 124.3
C16 C17 C18 103.6(10)
C16 C17 Ru1 72.2(7)
C18 C17 Ru1 71.1(6)
C16 C17 H17 128.2
C18 C17 H17 128.2
Ru1 C17 H17 120.6
C19 C18 C17 108.7(12)
C19 C18 Ru1 71.9(5)
C17 C18 Ru1 68.9(6)
C19 C18 H18 125.7
C17 C18 H18 125.7
Ru1 C18 H18 125.1
C15 C19 C18 107.7(11)
C15 C19 Ru1 71.7(5)
C18 C19 Ru1 71.2(6)
C15 C19 H19 126.1
C18 C19 H19 126.1
Ru1 C19 H19 122.6
C24A N2A C20A 125.3(12)
C24A N2A Pd2 126.9(8)
C20A N2A Pd2 106.7(9)
C21A C20A N2A 126.5(16)
C21A C20A H20A 116.8
N2A C20A H20A 116.8
C20A C21A C22A 109.7(13)
C20A C21A H21A 125.2
C22A C21A H21A 125.2
C23A C22A C21A 123.2(13)
C23A C22A H22A 118.4
C21A C22A H22A 118.4
C22A C23A C24A 120.3(15)
C22A C23A H23A 119.9
C24A C23A H23A 119.9
N2A C24A C23A 114.9(14)
N2A C24A C25A 120.3(11)
C23A C24A C25A 124.7(15)
C24B N2B C20B 118.1(13)
C24B N2B Pd2 127.8(10)
C20B N2B Pd2 113.4(11)
C21B C20B N2B 130.6(17)
C21B C20B H20B 114.7
N2B C20B H20B 114.7
C20B C21B C22B 109.3(15)
C20B C21B H21B 125.4
C22B C21B H21B 125.4
C23B C22B C21B 122.9(14)
C23B C22B H22B 118.5
C21B C22B H22B 118.5
C22B C23B C24B 119.7(17)
C22B C23B H23B 120.1
C24B C23B H23B 120.1
N2B C24B C23B 119.1(15)
N2B C24B C25B 123.8(12)
C23B C24B C25B 117.2(15)
C26A C25A C33A 116.1(13)
C26A C25A C24A 119.4(13)
C33A C25A C24A 124.5(12)
C27A C26A C25A 122.7(14)
C27A C26A H26A 118.7
C25A C26A H26A 118.7
C26A C27A C28A 122.9(13)
C26A C27A H27A 118.5
C28A C27A H27A 118.5
C27A C28A C29A 118.4(12)
C27A C28A H28A 120.8
C29A C28A H28A 120.8
C30A C29A C28A 133.0(13)
C30A C29A C33A 110.0(11)
C28A C29A C33A 116.9(12)
C30A C29A Ru2 72.5(9)
C28A C29A Ru2 124.9(12)
C33A C29A Ru2 68.8(10)
C29A C30A C31A 106.9(12)
C29A C30A Ru2 71.6(9)
C31A C30A Ru2 70.6(12)
C29A C30A H30A 126.6
C31A C30A H30A 126.6
Ru2 C30A H30A 122.9
C30A C31A C32A 109.7(11)
C30A C31A Ru2 73.0(11)
C32A C31A Ru2 70.2(9)
C30A C31A H31A 125.1
C32A C31A H31A 125.1
Ru2 C31A H31A 123.2
C32A C33A C25A 130.0(12)
C32A C33A C29A 107.1(10)
C25A C33A C29A 122.8(12)
C32A C33A Ru2 72.2(9)
C25A C33A Ru2 122.4(14)
C29A C33A Ru2 73.1(10)
C26B C25B C33B 113.8(14)
C26B C25B C24B 126.8(14)
C33B C25B C24B 119.3(13)
C27B C26B C25B 125.6(15)
C27B C26B H26B 117.2
C25B C26B H26B 117.2
C26B C27B C28B 121.8(14)
C26B C27B H27B 119.1
C28B C27B H27B 119.1
C27B C28B C29B 117.6(14)
C27B C28B H28B 121.2
C29B C28B H28B 121.2
C30B C29B C28B 135.4(14)
C30B C29B C33B 107.4(12)
C28B C29B C33B 117.2(13)
C30B C29B Ru2 67.5(10)
C28B C29B Ru2 126.7(14)
C33B C29B Ru2 71.3(12)
C29B C30B C31B 110.1(13)
C29B C30B Ru2 75.0(11)
C31B C30B Ru2 72.5(14)
C29B C30B H30B 125.0
C31B C30B H30B 125.0
Ru2 C30B H30B 119.1
C30B C31B C32A 111.0(14)
C30B C31B Ru2 69.2(13)
C32A C31B Ru2 73.5(11)
C30B C31B H31B 124.5
C32A C31B H31B 124.5
Ru2 C31B H31B 124.3
C25B C33B C29B 124.0(13)
C25B C33B C32A 129.2(13)
C29B C33B C32A 106.8(10)
C25B C33B Ru2 126.2(17)
C29B C33B Ru2 70.3(11)
C32A C33B Ru2 69.8(9)
C33A C32A C31B 96.4(10)
C33A C32A C31A 106.1(10)
C31B C32A C31A 9.9(9)
C33A C32A C33B 9.3(10)
C31B C32A C33B 104.6(10)
C31A C32A C33B 114.1(9)
C33A C32A Pd2 125.6(8)
C31B C32A Pd2 135.3(9)
C31A C32A Pd2 126.6(8)
C33B C32A Pd2 118.7(8)
C33A C32A Ru2 70.5(10)
C31B C32A Ru2 68.9(12)
C31A C32A Ru2 71.3(10)
C33B C32A Ru2 70.4(10)
Pd2 C32A Ru2 134.5(4)
C35 C34 C38 108.0(8)
C35 C34 Ru2 72.9(5)
C38 C34 Ru2 69.4(5)
C35 C34 H34 126.0
C38 C34 H34 126.0
Ru2 C34 H34 123.4
C34 C35 C36 108.7(9)
C34 C35 Ru2 70.5(6)
C36 C35 Ru2 71.4(5)
C34 C35 H35 125.6
C36 C35 H35 125.6
Ru2 C35 H35 124.1
C37 C36 C35 107.9(8)
C37 C36 Ru2 69.5(4)
C35 C36 Ru2 70.8(5)
C37 C36 H36 126.0
C35 C36 H36 126.0
Ru2 C36 H36 125.2
C36 C37 C38 107.7(8)
C36 C37 Ru2 73.0(5)
C38 C37 Ru2 69.8(5)
C36 C37 H37 126.1
C38 C37 H37 126.1
Ru2 C37 H37 122.7
C37 C38 C34 107.6(8)
C37 C38 Ru2 71.7(5)
C34 C38 Ru2 71.7(5)
C37 C38 H38 126.2
C34 C38 H38 126.2
Ru2 C38 H38 122.1
C39 O1 Pd1 125.2(6)
C39 O2 Pd2 120.9(6)
O1 C39 O2 127.2(8)
O1 C39 C40A 110.5(11)
O2 C39 C40A 121.8(10)
O1 C39 C40B 123.1(11)
O2 C39 C40B 108.1(11)
C40A C39 C40B 24.3(9)
C39 C40A H40A 109.5
C39 C40A H40B 109.5
C39 C40A H40C 109.5
C39 C40B H40D 109.5
C39 C40B H40E 109.5
H40D C40B H40E 109.5
C39 C40B H40F 109.5
H40D C40B H40F 109.5
H40E C40B H40F 109.5
C41 O3 Pd2 121.3(5)
C41 O4 Pd1 125.6(7)
O4 C41 O3 125.5(8)
O4 C41 C42B 124.1(12)
O3 C41 C42B 109.4(11)
O4 C41 C42A 114.8(12)
O3 C41 C42A 118.3(11)
C42B C41 C42A 24.6(11)
C41 C42A H42A 109.5
C41 C42A H42B 109.5
C41 C42A H42C 109.5
C41 C42B H42D 109.5
C41 C42B H42E 109.5
H42D C42B H42E 109.5
C41 C42B H42F 109.5
H42D C42B H42F 109.5
H42E C42B H42F 109.5
H1WA O1W H1WB 111.8
H2WA O2W H2WB 109.1

loop_
_geom_bond_atom_site_label_1
_geom_bond_atom_site_label_2
_geom_bond_distance
Pd1 C13 1.941(7)
Pd1 O1 2.072(5)
Pd1 N1 2.075(5)
Pd1 O4 2.194(6)
Pd1 Pd2 2.8583(7)
Pd2 N2B 1.887(12)
Pd2 C32A 1.916(8)
Pd2 O3 2.025(6)
Pd2 O2 2.159(6)
Pd2 N2A 2.273(12)
Ru1 C17 2.126(11)
Ru1 C16 2.147(9)
Ru1 C18 2.155(9)
Ru1 C15 2.163(8)
Ru1 C19 2.163(8)
Ru1 C13 2.174(7)
Ru1 C12 2.176(7)
Ru1 C11 2.182(8)
Ru1 C14 2.223(6)
Ru1 C10 2.260(8)
Ru2 C30B 2.104(19)
Ru2 C38 2.118(9)
Ru2 C37 2.142(7)
Ru2 C31B 2.15(3)
Ru2 C34 2.149(8)
Ru2 C35 2.179(10)
Ru2 C33A 2.18(2)
Ru2 C36 2.187(8)
Ru2 C29B 2.201(18)
Ru2 C32A 2.205(8)
Ru2 C33B 2.21(2)
Ru2 C31A 2.22(2)
N1 C5 1.349(8)
N1 C1 1.355(10)
C1 C2 1.343(13)
C1 H1 0.9500
C2 C3 1.331(15)
C2 H2 0.9500
C3 C4 1.407(12)
C3 H3 0.9500
C4 C5 1.405(10)
C4 H4 0.9500
C5 C6 1.472(9)
C6 C7 1.389(10)
C6 C14 1.412(9)
C7 C8 1.420(12)
C7 H7 0.9500
C8 C9 1.346(14)
C8 H8 0.9500
C9 C10 1.413(13)
C9 H9 0.9500
C10 C11 1.427(11)
C10 C14 1.454(10)
C11 C12 1.411(13)
C11 H11 0.9500
C12 C13 1.462(10)
C12 H12 0.9500
C13 C14 1.423(10)
C15 C19 1.358(17)
C15 C16 1.372(18)
C15 H15 0.9500
C16 C17 1.37(2)
C16 H16 0.9500
C17 C18 1.46(2)
C17 H17 0.9500
C18 C19 1.367(17)
C18 H18 0.9500
C19 H19 0.9500
N2A C24A 1.325(17)
N2A C20A 1.371(15)
C20A C21A 1.324(18)
C20A H20A 0.9500
C21A C22A 1.510(19)
C21A H21A 0.9500
C22A C23A 1.39(2)
C22A H22A 0.9500
C23A C24A 1.410(16)
C23A H23A 0.9500
C24A C25A 1.43(2)
N2B C24B 1.365(18)
N2B C20B 1.365(16)
C20B C21B 1.341(19)
C20B H20B 0.9500
C21B C22B 1.51(2)
C21B H21B 0.9500
C22B C23B 1.37(2)
C22B H22B 0.9500
C23B C24B 1.411(17)
C23B H23B 0.9500
C24B C25B 1.49(2)
C25A C26A 1.402(16)
C25A C33A 1.420(15)
C26A C27A 1.34(2)
C26A H26A 0.9500
C27A C28A 1.41(2)
C27A H27A 0.9500
C28A C29A 1.431(16)
C28A H28A 0.9500
C29A C30A 1.384(17)
C29A C33A 1.446(15)
C30A C31A 1.394(16)
C30A H30A 0.9500
C31A C32A 1.46(2)
C31A H31A 0.9500
C33A C32A 1.401(16)
C25B C26B 1.400(17)
C25B C33B 1.416(16)
C26B C27B 1.33(2)
C26B H26B 0.9500
C27B C28B 1.43(2)
C27B H27B 0.9500
C28B C29B 1.430(17)
C28B H28B 0.9500
C29B C30B 1.386(17)
C29B C33B 1.452(16)
C30B C31B 1.393(17)
C30B H30B 0.9500
C31B C32A 1.40(2)
C31B H31B 0.9500
C33B C32A 1.504(18)
C34 C35 1.362(14)
C34 C38 1.422(15)
C34 H34 0.9500
C35 C36 1.414(12)
C35 H35 0.9500
C36 C37 1.390(13)
C36 H36 0.9500
C37 C38 1.404(13)
C37 H37 0.9500
C38 H38 0.9500
O1 C39 1.234(12)
O2 C39 1.267(13)
C39 C40A 1.52(2)
C39 C40B 1.62(2)
C40A H40A 0.9800
C40A H40B 0.9800
C40A H40C 0.9800
C40B H40D 0.9800
C40B H40E 0.9800
C40B H40F 0.9800
O3 C41 1.305(12)
O4 C41 1.224(10)
C41 C42B 1.48(2)
C41 C42A 1.563(16)
C42A H42A 0.9800
C42A H42B 0.9800
C42A H42C 0.9800
C42B H42D 0.9800
C42B H42E 0.9800
C42B H42F 0.9800
O1W H1WA 0.8288
O1W H1WB 0.8865
O2W H2WA 0.8808
O2W H2WB 0.8634

loop_
_geom_torsion_atom_site_label_1
_geom_torsion_atom_site_label_2
_geom_torsion_atom_site_label_3
_geom_torsion_atom_site_label_4
_geom_torsion
C13 Pd1 Pd2 N2B 14.3(4)
O1 Pd1 Pd2 N2B 102.7(4)
N1 Pd1 Pd2 N2B -78.8(4)
O4 Pd1 Pd2 N2B -170.6(4)
C13 Pd1 Pd2 C32A 111.5(3)
O1 Pd1 Pd2 C32A -160.2(3)
N1 Pd1 Pd2 C32A 18.4(3)
O4 Pd1 Pd2 C32A -73.4(3)
C13 Pd1 Pd2 O3 -159.1(3)
O1 Pd1 Pd2 O3 -70.7(3)
N1 Pd1 Pd2 O3 107.9(3)
O4 Pd1 Pd2 O3 16.1(3)
C13 Pd1 Pd2 O2 -72.5(3)
O1 Pd1 Pd2 O2 15.8(3)
N1 Pd1 Pd2 O2 -165.6(3)
O4 Pd1 Pd2 O2 102.6(3)
C13 Pd1 Pd2 N2A 24.4(3)
O1 Pd1 Pd2 N2A 112.7(3)
N1 Pd1 Pd2 N2A -68.7(3)
O4 Pd1 Pd2 N2A -160.5(3)
C13 Pd1 N1 C5 -12.2(6)
O1 Pd1 N1 C5 -103(2)
O4 Pd1 N1 C5 166.2(5)
Pd2 Pd1 N1 C5 89.2(5)
C13 Pd1 N1 C1 168.8(5)
O1 Pd1 N1 C1 78(2)
O4 Pd1 N1 C1 -12.8(5)
Pd2 Pd1 N1 C1 -89.8(5)
C5 N1 C1 C2 0.0(11)
Pd1 N1 C1 C2 179.1(7)
N1 C1 C2 C3 1.4(14)
C1 C2 C3 C4 -3.9(15)
C2 C3 C4 C5 5.1(15)
C1 N1 C5 C4 1.2(10)
Pd1 N1 C5 C4 -177.7(6)
C1 N1 C5 C6 -178.7(6)
Pd1 N1 C5 C6 2.3(9)
C3 C4 C5 N1 -3.8(13)
C3 C4 C5 C6 176.2(8)
N1 C5 C6 C7 -172.2(6)
C4 C5 C6 C7 7.8(10)
N1 C5 C6 C14 10.1(9)
C4 C5 C6 C14 -169.8(7)
C14 C6 C7 C8 3.4(10)
C5 C6 C7 C8 -174.3(7)
C6 C7 C8 C9 0.9(13)
C7 C8 C9 C10 -2.8(13)
C8 C9 C10 C11 -176.4(9)
C8 C9 C10 C14 0.3(11)
C8 C9 C10 Ru1 86.7(9)
C17 Ru1 C10 C9 94.4(15)
C16 Ru1 C10 C9 49.7(10)
C18 Ru1 C10 C9 -77.1(15)
C15 Ru1 C10 C9 6.5(9)
C19 Ru1 C10 C9 -35.5(10)
C13 Ru1 C10 C9 -147.9(8)
C12 Ru1 C10 C9 167.9(8)
C11 Ru1 C10 C9 129.8(10)
C14 Ru1 C10 C9 -111.3(9)
C17 Ru1 C10 C11 -35.4(15)
C16 Ru1 C10 C11 -80.1(7)
C18 Ru1 C10 C11 153.1(13)
C15 Ru1 C10 C11 -123.3(6)
C19 Ru1 C10 C11 -165.3(7)
C13 Ru1 C10 C11 82.3(5)
C12 Ru1 C10 C11 38.1(5)
C14 Ru1 C10 C11 118.9(7)
C17 Ru1 C10 C14 -154.3(13)
C16 Ru1 C10 C14 160.9(6)
C18 Ru1 C10 C14 34.2(14)
C15 Ru1 C10 C14 117.8(5)
C19 Ru1 C10 C14 75.7(7)
C13 Ru1 C10 C14 -36.6(4)
C12 Ru1 C10 C14 -80.8(5)
C11 Ru1 C10 C14 -118.9(7)
C9 C10 C11 C12 173.2(8)
C14 C10 C11 C12 -3.9(8)
Ru1 C10 C11 C12 -63.0(6)
C9 C10 C11 Ru1 -123.8(9)
C14 C10 C11 Ru1 59.1(5)
C17 Ru1 C11 C12 -78.8(9)
C16 Ru1 C11 C12 -120.7(7)
C18 Ru1 C11 C12 -43.5(12)
C15 Ru1 C11 C12 -160.8(6)
C19 Ru1 C11 C12 164.5(14)
C13 Ru1 C11 C12 37.7(5)
C14 Ru1 C11 C12 79.8(5)
C10 Ru1 C11 C12 116.7(7)
C17 Ru1 C11 C10 164.5(8)
C16 Ru1 C11 C10 122.6(7)
C18 Ru1 C11 C10 -160.2(10)
C15 Ru1 C11 C10 82.5(7)
C19 Ru1 C11 C10 47.8(17)
C13 Ru1 C11 C10 -79.0(5)
C12 Ru1 C11 C10 -116.7(7)
C14 Ru1 C11 C10 -36.9(4)
C10 C11 C12 C13 4.7(9)
Ru1 C11 C12 C13 -60.5(5)
C10 C11 C12 Ru1 65.2(5)
C17 Ru1 C12 C11 119.1(8)
C16 Ru1 C12 C11 82.1(8)
C18 Ru1 C12 C11 161.0(7)
C15 Ru1 C12 C11 59.4(16)
C19 Ru1 C12 C11 -170.3(8)
C13 Ru1 C12 C11 -119.0(7)
C14 Ru1 C12 C11 -80.4(5)
C10 Ru1 C12 C11 -37.7(5)
C17 Ru1 C12 C13 -122.0(8)
C16 Ru1 C12 C13 -159.0(7)
C18 Ru1 C12 C13 -80.0(7)
C15 Ru1 C12 C13 178.4(14)
C19 Ru1 C12 C13 -51.3(11)
C11 Ru1 C12 C13 119.0(7)
C14 Ru1 C12 C13 38.5(4)
C10 Ru1 C12 C13 81.2(5)
C11 C12 C13 C14 -3.6(8)
Ru1 C12 C13 C14 -64.8(4)
C11 C12 C13 Pd1 -174.9(6)
Ru1 C12 C13 Pd1 123.9(6)
C11 C12 C13 Ru1 61.2(6)
O1 Pd1 C13 C14 -173.0(6)
N1 Pd1 C13 C14 13.7(6)
O4 Pd1 C13 C14 -150(2)
Pd2 Pd1 C13 C14 -92.3(6)
O1 Pd1 C13 C12 -3.2(7)
N1 Pd1 C13 C12 -176.5(7)
O4 Pd1 C13 C12 20(3)
Pd2 Pd1 C13 C12 77.5(7)
O1 Pd1 C13 Ru1 91.6(4)
N1 Pd1 C13 Ru1 -81.8(4)
O4 Pd1 C13 Ru1 115(3)
Pd2 Pd1 C13 Ru1 172.3(3)
C17 Ru1 C13 C14 -168.0(7)
C16 Ru1 C13 C14 172.3(11)
C18 Ru1 C13 C14 -126.0(6)
C15 Ru1 C13 C14 -64.1(12)
C19 Ru1 C13 C14 -87.4(5)
C12 Ru1 C13 C14 114.7(7)
C11 Ru1 C13 C14 78.4(5)
C10 Ru1 C13 C14 36.7(4)
C17 Ru1 C13 C12 77.3(8)
C16 Ru1 C13 C12 57.6(13)
C18 Ru1 C13 C12 119.3(7)
C15 Ru1 C13 C12 -178.8(10)
C19 Ru1 C13 C12 157.9(6)
C11 Ru1 C13 C12 -36.3(5)
C14 Ru1 C13 C12 -114.7(7)
C10 Ru1 C13 C12 -78.0(5)
C17 Ru1 C13 Pd1 -46.8(8)
C16 Ru1 C13 Pd1 -66.5(13)
C18 Ru1 C13 Pd1 -4.8(7)
C15 Ru1 C13 Pd1 57.1(12)
C19 Ru1 C13 Pd1 33.8(6)
C12 Ru1 C13 Pd1 -124.1(7)
C11 Ru1 C13 Pd1 -160.4(5)
C14 Ru1 C13 Pd1 121.2(6)
C10 Ru1 C13 Pd1 157.9(5)
C7 C6 C14 C13 174.2(7)
C5 C6 C14 C13 -8.1(10)
C7 C6 C14 C10 -5.8(9)
C5 C6 C14 C10 171.9(6)
C7 C6 C14 Ru1 -95.0(7)
C5 C6 C14 Ru1 82.7(7)
C12 C13 C14 C6 -178.8(7)
Pd1 C13 C14 C6 -7.1(10)
Ru1 C13 C14 C6 118.1(7)
C12 C13 C14 C10 1.2(7)
Pd1 C13 C14 C10 172.9(5)
Ru1 C13 C14 C10 -61.9(5)
C12 C13 C14 Ru1 63.1(4)
Pd1 C13 C14 Ru1 -125.2(5)
C9 C10 C14 C6 4.1(10)
C11 C10 C14 C6 -178.4(6)
Ru1 C10 C14 C6 -120.1(6)
C9 C10 C14 C13 -176.0(6)
C11 C10 C14 C13 1.6(8)
Ru1 C10 C14 C13 59.9(5)
C9 C10 C14 Ru1 124.2(7)
C11 C10 C14 Ru1 -58.3(5)
C17 Ru1 C14 C6 -94.3(14)
C16 Ru1 C14 C6 63.1(13)
C18 Ru1 C14 C6 -52.0(8)
C15 Ru1 C14 C6 28.5(8)
C19 Ru1 C14 C6 -11.4(7)
C13 Ru1 C14 C6 -125.0(7)
C12 Ru1 C14 C6 -165.1(7)
C11 Ru1 C14 C6 152.4(7)
C10 Ru1 C14 C6 115.9(7)
C17 Ru1 C14 C13 30.7(14)
C16 Ru1 C14 C13 -171.9(11)
C18 Ru1 C14 C13 73.0(7)
C15 Ru1 C14 C13 153.5(6)
C19 Ru1 C14 C13 113.6(5)
C12 Ru1 C14 C13 -40.1(4)
C11 Ru1 C14 C13 -82.6(5)
C10 Ru1 C14 C13 -119.1(6)
C17 Ru1 C14 C10 149.8(13)
C16 Ru1 C14 C10 -52.9(13)
C18 Ru1 C14 C10 -167.9(6)
C15 Ru1 C14 C10 -87.5(6)
C19 Ru1 C14 C10 -127.3(6)
C13 Ru1 C14 C10 119.1(6)
C12 Ru1 C14 C10 79.0(5)
C11 Ru1 C14 C10 36.5(5)
C17 Ru1 C15 C19 83.0(10)
C16 Ru1 C15 C19 118.7(12)
C18 Ru1 C15 C19 37.7(8)
C13 Ru1 C15 C19 -33.7(15)
C12 Ru1 C15 C19 148.9(13)
C11 Ru1 C15 C19 -165.9(6)
C14 Ru1 C15 C19 -78.6(8)
C10 Ru1 C15 C19 -122.7(7)
C17 Ru1 C15 C16 -35.7(10)
C18 Ru1 C15 C16 -81.0(10)
C19 Ru1 C15 C16 -118.7(12)
C13 Ru1 C15 C16 -152.5(11)
C12 Ru1 C15 C16 30(2)
C11 Ru1 C15 C16 75.4(10)
C14 Ru1 C15 C16 162.6(8)
C10 Ru1 C15 C16 118.6(9)
C19 C15 C16 C17 -1.6(13)
Ru1 C15 C16 C17 60.2(8)
C19 C15 C16 Ru1 -61.8(7)
C18 Ru1 C16 C17 -42.4(9)
C15 Ru1 C16 C17 -120.6(13)
C19 Ru1 C16 C17 -84.3(10)
C13 Ru1 C16 C17 27.2(17)
C12 Ru1 C16 C17 69.9(10)
C11 Ru1 C16 C17 111.9(9)
C14 Ru1 C16 C17 -167.8(11)
C10 Ru1 C16 C17 153.2(9)
C17 Ru1 C16 C15 120.6(13)
C18 Ru1 C16 C15 78.2(9)
C19 Ru1 C16 C15 36.2(8)
C13 Ru1 C16 C15 147.7(10)
C12 Ru1 C16 C15 -169.6(7)
C11 Ru1 C16 C15 -127.6(8)
C14 Ru1 C16 C15 -47.2(16)
C10 Ru1 C16 C15 -86.3(9)
C15 C16 C17 C18 3.6(13)
Ru1 C16 C17 C18 64.7(7)
C15 C16 C17 Ru1 -61.1(8)
C18 Ru1 C17 C16 111.8(10)
C15 Ru1 C17 C16 35.6(8)
C19 Ru1 C17 C16 76.4(8)
C13 Ru1 C17 C16 -169.3(7)
C12 Ru1 C17 C16 -128.5(8)
C11 Ru1 C17 C16 -89.0(8)
C14 Ru1 C17 C16 168.4(9)
C10 Ru1 C17 C16 -64.3(14)
C16 Ru1 C17 C18 -111.8(10)
C15 Ru1 C17 C18 -76.2(8)
C19 Ru1 C17 C18 -35.4(7)
C13 Ru1 C17 C18 79.0(8)
C12 Ru1 C17 C18 119.7(7)
C11 Ru1 C17 C18 159.2(7)
C14 Ru1 C17 C18 56.6(14)
C10 Ru1 C17 C18 -176.1(9)
C16 C17 C18 C19 -4.3(12)
Ru1 C17 C18 C19 61.1(7)
C16 C17 C18 Ru1 -65.5(8)
C17 Ru1 C18 C19 -119.2(12)
C16 Ru1 C18 C19 -79.7(9)
C15 Ru1 C18 C19 -37.3(7)
C13 Ru1 C18 C19 119.7(8)
C12 Ru1 C18 C19 161.2(7)
C11 Ru1 C18 C19 -168.5(9)
C14 Ru1 C18 C19 81.3(8)
C10 Ru1 C18 C19 55.7(15)
C16 Ru1 C18 C17 39.5(8)
C15 Ru1 C18 C17 81.8(9)
C19 Ru1 C18 C17 119.2(12)
C13 Ru1 C18 C17 -121.1(9)
C12 Ru1 C18 C17 -79.7(9)
C11 Ru1 C18 C17 -49.3(13)
C14 Ru1 C18 C17 -159.5(8)
C10 Ru1 C18 C17 174.8(12)
C16 C15 C19 C18 -1.3(11)
Ru1 C15 C19 C18 -62.5(7)
C16 C15 C19 Ru1 61.2(7)
C17 C18 C19 C15 3.5(11)
Ru1 C18 C19 C15 62.8(7)
C17 C18 C19 Ru1 -59.3(7)
C17 Ru1 C19 C15 -78.5(10)
C16 Ru1 C19 C15 -36.8(8)
C18 Ru1 C19 C15 -116.8(11)
C13 Ru1 C19 C15 165.1(6)
C12 Ru1 C19 C15 -158.7(9)
C11 Ru1 C19 C15 45.3(18)
C14 Ru1 C19 C15 123.0(7)
C10 Ru1 C19 C15 82.3(8)
C17 Ru1 C19 C18 38.3(9)
C16 Ru1 C19 C18 80.0(9)
C15 Ru1 C19 C18 116.8(11)
C13 Ru1 C19 C18 -78.1(9)
C12 Ru1 C19 C18 -41.9(14)
C11 Ru1 C19 C18 162.1(13)
C14 Ru1 C19 C18 -120.2(8)
C10 Ru1 C19 C18 -160.9(7)
N2B Pd2 N2A C24A -176(4)
C32A Pd2 N2A C24A -24.2(12)
O3 Pd2 N2A C24A -11(6)
O2 Pd2 N2A C24A 152.1(12)
Pd1 Pd2 N2A C24A 71.3(12)
N2B Pd2 N2A C20A 16(2)
C32A Pd2 N2A C20A 167.5(9)
O3 Pd2 N2A C20A -179(100)
O2 Pd2 N2A C20A -16.3(9)
Pd1 Pd2 N2A C20A -97.0(9)
C24A N2A C20A C21A 4(2)
Pd2 N2A C20A C21A 172.4(14)
N2A C20A C21A C22A -2(2)
C20A C21A C22A C23A 0(2)
C21A C22A C23A C24A 1(2)
C20A N2A C24A C23A -2(2)
Pd2 N2A C24A C23A -168.6(10)
C20A N2A C24A C25A 178.8(15)
Pd2 N2A C24A C25A 13(2)
C22A C23A C24A N2A 0(2)
C22A C23A C24A C25A 179.1(16)
C32A Pd2 N2B C24B -24.3(14)
O3 Pd2 N2B C24B -169(2)
O2 Pd2 N2B C24B 152.4(14)
N2A Pd2 N2B C24B 4(2)
Pd1 Pd2 N2B C24B 72.5(13)
C32A Pd2 N2B C20B 165.5(11)
O3 Pd2 N2B C20B 20(4)
O2 Pd2 N2B C20B -17.8(11)
N2A Pd2 N2B C20B -166(3)
Pd1 Pd2 N2B C20B -97.8(11)
C24B N2B C20B C21B -1(3)
Pd2 N2B C20B C21B 170.4(17)
N2B C20B C21B C22B -4(3)
C20B C21B C22B C23B 4(2)
C21B C22B C23B C24B 0(3)
C20B N2B C24B C23B 5(2)
Pd2 N2B C24B C23B -164.6(12)
C20B N2B C24B C25B -175.8(17)
Pd2 N2B C24B C25B 14(2)
C22B C23B C24B N2B -5(3)
C22B C23B C24B C25B 176.3(16)
N2A C24A C25A C26A -173.5(15)
C23A C24A C25A C26A 8(3)
N2A C24A C25A C33A 8(3)
C23A C24A C25A C33A -171.2(18)
C33A C25A C26A C27A 5(3)
C24A C25A C26A C27A -173.9(16)
C25A C26A C27A C28A -3(3)
C26A C27A C28A C29A -1(2)
C27A C28A C29A C30A -178.2(18)
C27A C28A C29A C33A 1(2)
C27A C28A C29A Ru2 83.3(16)
C30B Ru2 C29A C30A -6.6(15)
C38 Ru2 C29A C30A -20.1(18)
C37 Ru2 C29A C30A -67.4(10)
C31B Ru2 C29A C30A 38.3(12)
C34 Ru2 C29A C30A 159.2(12)
C35 Ru2 C29A C30A -155.6(8)
C33A Ru2 C29A C30A 120.5(12)
C36 Ru2 C29A C30A -111.3(9)
C29B Ru2 C29A C30A -174(4)
C32A Ru2 C29A C30A 82.1(9)
C33B Ru2 C29A C30A 127.2(13)
C31A Ru2 C29A C30A 37.8(8)
C30B Ru2 C29A C28A 124(2)
C38 Ru2 C29A C28A 110.6(15)
C37 Ru2 C29A C28A 63.3(13)
C31B Ru2 C29A C28A 169.1(16)
C34 Ru2 C29A C28A -70.0(19)
C35 Ru2 C29A C28A -24.8(15)
C33A Ru2 C29A C28A -108.8(15)
C36 Ru2 C29A C28A 19.4(14)
C29B Ru2 C29A C28A -43(3)
C32A Ru2 C29A C28A -147.2(13)
C33B Ru2 C29A C28A -102.1(14)
C31A Ru2 C29A C28A 168.6(14)
C30B Ru2 C29A C33A -127.1(17)
C38 Ru2 C29A C33A -140.6(13)
C37 Ru2 C29A C33A 172.0(8)
C31B Ru2 C29A C33A -82.2(12)
C34 Ru2 C29A C33A 38.7(17)
C35 Ru2 C29A C33A 83.9(9)
C36 Ru2 C29A C33A 128.2(8)
C29B Ru2 C29A C33A 66(3)
C32A Ru2 C29A C33A -38.4(8)
C33B Ru2 C29A C33A 6.7(12)
C31A Ru2 C29A C33A -82.7(9)
C28A C29A C30A C31A 176(2)
C33A C29A C30A C31A -3(2)
Ru2 C29A C30A C31A -62.2(15)
C28A C29A C30A Ru2 -122(2)
C33A C29A C30A Ru2 58.8(14)
C30B Ru2 C30A C29A 18(4)
C38 Ru2 C30A C29A 172.0(7)
C37 Ru2 C30A C29A 131.3(8)
C31B Ru2 C30A C29A -108.2(17)
C34 Ru2 C30A C29A -157.9(12)
C35 Ru2 C30A C29A 62.1(17)
C33A Ru2 C30A C29A -36.6(8)
C36 Ru2 C30A C29A 91.8(9)
C29B Ru2 C30A C29A 1.6(10)
C32A Ru2 C30A C29A -78.6(8)
C33B Ru2 C30A C29A -35.5(10)
C31A Ru2 C30A C29A -116.2(13)
C30B Ru2 C30A C31A 134(5)
C38 Ru2 C30A C31A -71.8(11)
C37 Ru2 C30A C31A -112.5(10)
C31B Ru2 C30A C31A 8.0(18)
C34 Ru2 C30A C31A -41.7(19)
C35 Ru2 C30A C31A 178.3(13)
C33A Ru2 C30A C31A 79.5(10)
C36 Ru2 C30A C31A -152.0(10)
C29B Ru2 C30A C31A 117.8(13)
C32A Ru2 C30A C31A 37.6(9)
C33B Ru2 C30A C31A 80.7(11)
C29A C30A C31A C32A 2(2)
Ru2 C30A C31A C32A -61.0(14)
C29A C30A C31A Ru2 62.9(13)
C30B Ru2 C31A C30A -10.3(10)
C38 Ru2 C31A C30A 125.5(9)
C37 Ru2 C31A C30A 84.9(10)
C31B Ru2 C31A C30A -41(9)
C34 Ru2 C31A C30A 164.3(8)
C35 Ru2 C31A C30A -177.8(17)
C33A Ru2 C31A C30A -81.0(10)
C36 Ru2 C31A C30A 58.2(16)
C29B Ru2 C31A C30A -43.6(10)
C32A Ru2 C31A C30A -119.0(13)
C33B Ru2 C31A C30A -84.8(11)
C30B Ru2 C31A C32A 108.7(12)
C38 Ru2 C31A C32A -115.4(7)
C37 Ru2 C31A C32A -156.1(6)
C31B Ru2 C31A C32A 78(9)
C34 Ru2 C31A C32A -76.7(9)
C35 Ru2 C31A C32A -59(2)
C33A Ru2 C31A C32A 38.0(7)
C36 Ru2 C31A C32A 177.2(7)
C29B Ru2 C31A C32A 75.5(8)
C33B Ru2 C31A C32A 34.2(7)
C26A C25A C33A C32A 172.1(18)
C24A C25A C33A C32A -9(3)
C26A C25A C33A C29A -4(3)
C24A C25A C33A C29A 174.6(18)
C26A C25A C33A Ru2 -94.3(16)
C24A C25A C33A Ru2 85(2)
C30A C29A C33A C32A 4(2)
C28A C29A C33A C32A -175.9(14)
Ru2 C29A C33A C32A 64.7(12)
C30A C29A C33A C25A -179.1(19)
C28A C29A C33A C25A 1(3)
Ru2 C29A C33A C25A -118(2)
C30A C29A C33A Ru2 -61.0(13)
C28A C29A C33A Ru2 119.4(14)
C30B Ru2 C33A C32A -89.8(8)
C38 Ru2 C33A C32A 36.7(15)
C37 Ru2 C33A C32A -143.7(18)
C31B Ru2 C33A C32A -44.1(8)
C34 Ru2 C33A C32A 80.2(8)
C35 Ru2 C33A C32A 122.8(6)
C36 Ru2 C33A C32A 165.6(5)
C29B Ru2 C33A C32A -132.6(13)
C33B Ru2 C33A C32A 109(6)
C31A Ru2 C33A C32A -39.3(7)
C30B Ru2 C33A C25A 143.6(14)
C38 Ru2 C33A C25A -89.9(16)
C37 Ru2 C33A C25A 90(2)
C31B Ru2 C33A C25A -170.8(14)
C34 Ru2 C33A C25A -46.4(13)
C35 Ru2 C33A C25A -3.8(13)
C36 Ru2 C33A C25A 39.0(14)
C29B Ru2 C33A C25A 100.8(16)
C32A Ru2 C33A C25A -126.6(14)
C33B Ru2 C33A C25A -18(5)
C31A Ru2 C33A C25A -165.9(13)
C30B Ru2 C33A C29A 25.1(8)
C38 Ru2 C33A C29A 151.5(10)
C37 Ru2 C33A C29A -29(3)
C31B Ru2 C33A C29A 70.7(10)
C34 Ru2 C33A C29A -165.0(7)
C35 Ru2 C33A C29A -122.3(8)
C36 Ru2 C33A C29A -79.6(10)
C29B Ru2 C33A C29A -17.7(8)
C32A Ru2 C33A C29A 114.8(11)
C33B Ru2 C33A C29A -136(6)
C31A Ru2 C33A C29A 75.5(9)
N2B C24B C25B C26B -177.1(18)
C23B C24B C25B C26B 2(3)
N2B C24B C25B C33B 4(3)
C23B C24B C25B C33B -176.6(19)
C33B C25B C26B C27B 2(3)
C24B C25B C26B C27B -176.5(19)
C25B C26B C27B C28B 0(3)
C26B C27B C28B C29B -1(3)
C27B C28B C29B C30B -179(2)
C27B C28B C29B C33B 1(3)
C27B C28B C29B Ru2 86.7(19)
C38 Ru2 C29B C30B -44(3)
C37 Ru2 C29B C30B -73.9(11)
C31B Ru2 C29B C30B 38.1(9)
C34 Ru2 C29B C30B 171.5(10)
C35 Ru2 C29B C30B -154.7(9)
C33A Ru2 C29B C30B 109.4(15)
C36 Ru2 C29B C30B -112.8(10)
C32A Ru2 C29B C30B 80.0(10)
C33B Ru2 C29B C30B 118.9(14)
C31A Ru2 C29B C30B 38.4(12)
C30B Ru2 C29B C28B 130.7(18)
C38 Ru2 C29B C28B 87(3)
C37 Ru2 C29B C28B 56.8(16)
C31B Ru2 C29B C28B 168.8(16)
C34 Ru2 C29B C28B -57.8(18)
C35 Ru2 C29B C28B -24.0(15)
C33A Ru2 C29B C28B -119.9(18)
C36 Ru2 C29B C28B 17.9(15)
C32A Ru2 C29B C28B -149.3(15)
C33B Ru2 C29B C28B -110.4(17)
C31A Ru2 C29B C28B 169.1(16)
C30B Ru2 C29B C33B -118.9(14)
C38 Ru2 C29B C33B -163(3)
C37 Ru2 C29B C33B 167.3(8)
C31B Ru2 C29B C33B -80.7(11)
C34 Ru2 C29B C33B 52.7(14)
C35 Ru2 C29B C33B 86.4(10)
C33A Ru2 C29B C33B -9.4(13)
C36 Ru2 C29B C33B 128.3(9)
C32A Ru2 C29B C33B -38.8(9)
C31A Ru2 C29B C33B -80.4(11)
C28B C29B C30B C31B 175(2)
C33B C29B C30B C31B -4(3)
Ru2 C29B C30B C31B -64.6(17)
C28B C29B C30B Ru2 -120(2)
C33B C29B C30B Ru2 60.4(16)
C38 Ru2 C30B C29B 169.9(8)
C37 Ru2 C30B C29B 129.2(9)
C31B Ru2 C30B C29B -117.2(14)
C34 Ru2 C30B C29B -151(3)
C35 Ru2 C30B C29B 50.5(16)
C33A Ru2 C30B C29B -39.6(10)
C36 Ru2 C30B C29B 87.3(10)
C32A Ru2 C30B C29B -81.7(10)
C33B Ru2 C30B C29B -37.3(9)
C31A Ru2 C30B C29B -122.4(15)
C38 Ru2 C30B C31B -73.0(12)
C37 Ru2 C30B C31B -113.6(11)
C34 Ru2 C30B C31B -34(4)
C35 Ru2 C30B C31B 167.6(12)
C33A Ru2 C30B C31B 77.5(12)
C36 Ru2 C30B C31B -155.5(10)
C29B Ru2 C30B C31B 117.2(14)
C32A Ru2 C30B C31B 35.5(10)
C33B Ru2 C30B C31B 79.9(11)
C31A Ru2 C30B C31B -5.3(16)
C29B C30B C31B C32A 4(3)
Ru2 C30B C31B C32A -61.9(17)
C29B C30B C31B Ru2 66.2(15)
C38 Ru2 C31B C30B 131.3(10)
C37 Ru2 C31B C30B 88.0(11)
C34 Ru2 C31B C30B 173.1(8)
C35 Ru2 C31B C30B -151(2)
C33A Ru2 C31B C30B -77.1(11)
C36 Ru2 C31B C30B 51.8(18)
C29B Ru2 C31B C30B -37.4(9)
C32A Ru2 C31B C30B -120.8(14)
C33B Ru2 C31B C30B -80.5(10)
C31A Ru2 C31B C30B 145(10)
C30B Ru2 C31B C32A 120.8(14)
C38 Ru2 C31B C32A -108.0(8)
C37 Ru2 C31B C32A -151.3(6)
C34 Ru2 C31B C32A -66.1(12)
C35 Ru2 C31B C32A -30(3)
C33A Ru2 C31B C32A 43.7(8)
C36 Ru2 C31B C32A 172.6(8)
C29B Ru2 C31B C32A 83.4(9)
C33B Ru2 C31B C32A 40.3(8)
C31A Ru2 C31B C32A -94(9)
C26B C25B C33B C29B -3(3)
C24B C25B C33B C29B 176(2)
C26B C25B C33B C32A 175(2)
C24B C25B C33B C32A -6(4)
C26B C25B C33B Ru2 -92.0(19)
C24B C25B C33B Ru2 87(2)
C30B C29B C33B C25B -179(2)
C28B C29B C33B C25B 1(3)
Ru2 C29B C33B C25B -121(2)
C30B C29B C33B C32A 3(2)
C28B C29B C33B C32A -177.0(16)
Ru2 C29B C33B C32A 60.6(13)
C30B C29B C33B Ru2 -58.0(14)
C28B C29B C33B Ru2 122.4(17)
C30B Ru2 C33B C25B 154.7(15)
C38 Ru2 C33B C25B -68.2(19)
C37 Ru2 C33B C25B 69(3)
C31B Ru2 C33B C25B -162.5(16)
C34 Ru2 C33B C25B -34.6(15)
C35 Ru2 C33B C25B 5.4(15)
C33A Ru2 C33B C25B 172(7)
C36 Ru2 C33B C25B 43.7(16)
C29B Ru2 C33B C25B 118.3(17)
C32A Ru2 C33B C25B -124.4(16)
C31A Ru2 C33B C25B -157.6(15)
C30B Ru2 C33B C29B 36.4(9)
C38 Ru2 C33B C29B 173.5(10)
C37 Ru2 C33B C29B -49(3)
C31B Ru2 C33B C29B 79.2(10)
C34 Ru2 C33B C29B -152.9(8)
C35 Ru2 C33B C29B -112.9(9)
C33A Ru2 C33B C29B 54(6)
C36 Ru2 C33B C29B -74.6(11)
C32A Ru2 C33B C29B 117.3(12)
C31A Ru2 C33B C29B 84.1(10)
C30B Ru2 C33B C32A -80.9(8)
C38 Ru2 C33B C32A 56.3(14)
C37 Ru2 C33B C32A -167(2)
C31B Ru2 C33B C32A -38.1(8)
C34 Ru2 C33B C32A 89.9(8)
C35 Ru2 C33B C32A 129.8(6)
C33A Ru2 C33B C32A -64(6)
C36 Ru2 C33B C32A 168.1(5)
C29B Ru2 C33B C32A -117.3(12)
C31A Ru2 C33B C32A -33.1(7)
C25A C33A C32A C31B -177(2)
C29A C33A C32A C31B 0(2)
Ru2 C33A C32A C31B 65.0(13)
C25A C33A C32A C31A -179(2)
C29A C33A C32A C31A -2(2)
Ru2 C33A C32A C31A 62.9(12)
C25A C33A C32A C33B 30(9)
C29A C33A C32A C33B -153(12)
Ru2 C33A C32A C33B -87(11)
C25A C33A C32A Pd2 -14(3)
C29A C33A C32A Pd2 163.3(10)
Ru2 C33A C32A Pd2 -131.4(8)
C25A C33A C32A Ru2 118(2)
C29A C33A C32A Ru2 -65.3(13)
C30B C31B C32A C33A -7(2)
Ru2 C31B C32A C33A -66.3(11)
C30B C31B C32A C31A 161(14)
Ru2 C31B C32A C31A 102(12)
C30B C31B C32A C33B -2(3)
Ru2 C31B C32A C33B -61.8(12)
C30B C31B C32A Pd2 -167.9(12)
Ru2 C31B C32A Pd2 132.8(12)
C30B C31B C32A Ru2 59.3(18)
C30A C31A C32A C33A 0(2)
Ru2 C31A C32A C33A -62.4(11)
C30A C31A C32A C31B -12(11)
Ru2 C31A C32A C31B -74(12)
C30A C31A C32A C33B 5(2)
Ru2 C31A C32A C33B -57.3(13)
C30A C31A C32A Pd2 -165.2(12)
Ru2 C31A C32A Pd2 132.1(8)
C30A C31A C32A Ru2 62.7(16)
C25B C33B C32A C33A -150(13)
C29B C33B C32A C33A 28(9)
Ru2 C33B C32A C33A 89(11)
C25B C33B C32A C31B -178(3)
C29B C33B C32A C31B 0(2)
Ru2 C33B C32A C31B 60.8(14)
C25B C33B C32A C31A 179(2)
C29B C33B C32A C31A -3(2)
Ru2 C33B C32A C31A 57.8(14)
C25B C33B C32A Pd2 -10(3)
C29B C33B C32A Pd2 168.2(12)
Ru2 C33B C32A Pd2 -130.8(6)
C25B C33B C32A Ru2 121(3)
C29B C33B C32A Ru2 -61.0(15)
N2B Pd2 C32A C33A 27.7(13)
O3 Pd2 C32A C33A -156.6(12)
O2 Pd2 C32A C33A -116(3)
N2A Pd2 C32A C33A 22.6(12)
Pd1 Pd2 C32A C33A -71.1(12)
N2B Pd2 C32A C31B -175.8(18)
O3 Pd2 C32A C31B -0.1(18)
O2 Pd2 C32A C31B 41(4)
N2A Pd2 C32A C31B 179.1(18)
Pd1 Pd2 C32A C31B 85.4(18)
N2B Pd2 C32A C31A -169.5(14)
O3 Pd2 C32A C31A 6.3(14)
O2 Pd2 C32A C31A 47(4)
N2A Pd2 C32A C31A -174.6(14)
Pd1 Pd2 C32A C31A 91.7(14)
N2B Pd2 C32A C33B 20.4(13)
O3 Pd2 C32A C33B -163.9(12)
O2 Pd2 C32A C33B -123(3)
N2A Pd2 C32A C33B 15.3(12)
Pd1 Pd2 C32A C33B -78.5(12)
N2B Pd2 C32A Ru2 -69.7(7)
O3 Pd2 C32A Ru2 106.0(5)
O2 Pd2 C32A Ru2 147(3)
N2A Pd2 C32A Ru2 -74.8(6)
Pd1 Pd2 C32A Ru2 -168.5(5)
C30B Ru2 C32A C33A 69.2(8)
C38 Ru2 C32A C33A -162.4(8)
C37 Ru2 C32A C33A 164.0(8)
C31B Ru2 C32A C33A 105.2(11)
C34 Ru2 C32A C33A -119.8(8)
C35 Ru2 C32A C33A -82.7(8)
C36 Ru2 C32A C33A -58.5(18)
C29B Ru2 C32A C33A 27.6(9)
C33B Ru2 C32A C33A -9.9(11)
C31A Ru2 C32A C33A 115.5(10)
C30B Ru2 C32A C31B -36.1(9)
C38 Ru2 C32A C31B 92.4(9)
C37 Ru2 C32A C31B 58.8(11)
C34 Ru2 C32A C31B 135.0(9)
C35 Ru2 C32A C31B 172.1(9)
C33A Ru2 C32A C31B -105.2(11)
C36 Ru2 C32A C31B -163.7(16)
C29B Ru2 C32A C31B -77.6(9)
C33B Ru2 C32A C31B -115.1(12)
C31A Ru2 C32A C31B 10.3(12)
C30B Ru2 C32A C31A -46.3(9)
C38 Ru2 C32A C31A 82.1(9)
C37 Ru2 C32A C31A 48.6(11)
C31B Ru2 C32A C31A -10.3(12)
C34 Ru2 C32A C31A 124.7(8)
C35 Ru2 C32A C31A 161.8(8)
C33A Ru2 C32A C31A -115.5(10)
C36 Ru2 C32A C31A -173.9(15)
C29B Ru2 C32A C31A -87.9(9)
C33B Ru2 C32A C31A -125.4(11)
C30B Ru2 C32A C33B 79.0(8)
C38 Ru2 C32A C33B -152.5(8)
C37 Ru2 C32A C33B 173.9(9)
C31B Ru2 C32A C33B 115.1(12)
C34 Ru2 C32A C33B -109.9(8)
C35 Ru2 C32A C33B -72.8(9)
C33A Ru2 C32A C33B 9.9(11)
C36 Ru2 C32A C33B -48.6(18)
C29B Ru2 C32A C33B 37.5(8)
C31A Ru2 C32A C33B 125.4(11)
C30B Ru2 C32A Pd2 -169.6(8)
C38 Ru2 C32A Pd2 -41.2(7)
C37 Ru2 C32A Pd2 -74.7(9)
C31B Ru2 C32A Pd2 -133.6(11)
C34 Ru2 C32A Pd2 1.5(7)
C35 Ru2 C32A Pd2 38.5(8)
C33A Ru2 C32A Pd2 121.2(9)
C36 Ru2 C32A Pd2 62.8(18)
C29B Ru2 C32A Pd2 148.8(8)
C33B Ru2 C32A Pd2 111.4(9)
C31A Ru2 C32A Pd2 -123.3(10)
C30B Ru2 C34 C35 -163(3)
C38 Ru2 C34 C35 -117.5(8)
C37 Ru2 C34 C35 -79.3(6)
C31B Ru2 C34 C35 168.1(10)
C33A Ru2 C34 C35 91.1(7)
C36 Ru2 C34 C35 -37.2(6)
C29B Ru2 C34 C35 52.9(11)
C32A Ru2 C34 C35 131.1(6)
C33B Ru2 C34 C35 87.4(7)
C31A Ru2 C34 C35 171.9(8)
C30B Ru2 C34 C38 -45(4)
C37 Ru2 C34 C38 38.2(5)
C31B Ru2 C34 C38 -74.4(10)
C35 Ru2 C34 C38 117.5(8)
C33A Ru2 C34 C38 -151.4(6)
C36 Ru2 C34 C38 80.2(6)
C29B Ru2 C34 C38 170.4(10)
C32A Ru2 C34 C38 -111.4(5)
C33B Ru2 C34 C38 -155.1(7)
C31A Ru2 C34 C38 -70.6(9)
C38 C34 C35 C36 0.7(10)
Ru2 C34 C35 C36 61.5(6)
C38 C34 C35 Ru2 -60.8(6)
C30B Ru2 C35 C34 174.5(11)
C38 Ru2 C35 C34 38.6(6)
C37 Ru2 C35 C34 81.9(6)
C31B Ru2 C35 C34 -45(3)
C33A Ru2 C35 C34 -112.2(7)
C36 Ru2 C35 C34 118.6(8)
C29B Ru2 C35 C34 -152.3(7)
C32A Ru2 C35 C34 -69.3(7)
C33B Ru2 C35 C34 -110.4(7)
C31A Ru2 C35 C34 -24(2)
C30B Ru2 C35 C36 55.9(13)
C38 Ru2 C35 C36 -80.0(6)
C37 Ru2 C35 C36 -36.7(6)
C31B Ru2 C35 C36 -164(3)
C34 Ru2 C35 C36 -118.6(8)
C33A Ru2 C35 C36 129.2(7)
C29B Ru2 C35 C36 89.1(7)
C32A Ru2 C35 C36 172.1(5)
C33B Ru2 C35 C36 131.0(7)
C31A Ru2 C35 C36 -142(2)
C34 C35 C36 C37 -1.0(10)
Ru2 C35 C36 C37 59.9(6)
C34 C35 C36 Ru2 -60.9(7)
C30B Ru2 C36 C37 89.1(7)
C38 Ru2 C36 C37 -38.5(6)
C31B Ru2 C36 C37 54.0(14)
C34 Ru2 C36 C37 -82.4(6)
C35 Ru2 C36 C37 -118.5(8)
C33A Ru2 C36 C37 163.9(7)
C29B Ru2 C36 C37 130.6(7)
C32A Ru2 C36 C37 -148.6(14)
C33B Ru2 C36 C37 171.4(7)
C31A Ru2 C36 C37 39.8(13)
C30B Ru2 C36 C35 -152.3(7)
C38 Ru2 C36 C35 80.1(7)
C37 Ru2 C36 C35 118.5(8)
C31B Ru2 C36 C35 172.6(12)
C34 Ru2 C36 C35 36.1(6)
C33A Ru2 C36 C35 -77.5(8)
C29B Ru2 C36 C35 -110.8(7)
C32A Ru2 C36 C35 -30.1(18)
C33B Ru2 C36 C35 -70.1(8)
C31A Ru2 C36 C35 158.3(11)
C35 C36 C37 C38 0.9(10)
Ru2 C36 C37 C38 61.6(6)
C35 C36 C37 Ru2 -60.7(6)
C30B Ru2 C37 C36 -111.5(6)
C38 Ru2 C37 C36 116.8(8)
C31B Ru2 C37 C36 -154.4(7)
C34 Ru2 C37 C36 78.1(6)
C35 Ru2 C37 C36 37.1(5)
C33A Ru2 C37 C36 -63(2)
C29B Ru2 C37 C36 -71.6(8)
C32A Ru2 C37 C36 166.9(6)
C33B Ru2 C37 C36 -32(3)
C31A Ru2 C37 C36 -160.6(6)
C30B Ru2 C37 C38 131.7(7)
C31B Ru2 C37 C38 88.8(8)
C34 Ru2 C37 C38 -38.7(6)
C35 Ru2 C37 C38 -79.7(6)
C33A Ru2 C37 C38 -180(53)
C36 Ru2 C37 C38 -116.8(8)
C29B Ru2 C37 C38 171.6(8)
C32A Ru2 C37 C38 50.1(9)
C33B Ru2 C37 C38 -148(2)
C31A Ru2 C37 C38 82.6(8)
C36 C37 C38 C34 -0.5(10)
Ru2 C37 C38 C34 63.1(6)
C36 C37 C38 Ru2 -63.7(6)
C35 C34 C38 C37 -0.1(10)
Ru2 C34 C38 C37 -63.1(6)
C35 C34 C38 Ru2 63.0(6)
C30B Ru2 C38 C37 -72.4(9)
C31B Ru2 C38 C37 -113.1(8)
C34 Ru2 C38 C37 116.4(8)
C35 Ru2 C38 C37 80.0(6)
C33A Ru2 C38 C37 179.9(10)
C36 Ru2 C38 C37 37.4(5)
C29B Ru2 C38 C37 -36(3)
C32A Ru2 C38 C37 -155.4(5)
C33B Ru2 C38 C37 166.5(11)
C31A Ru2 C38 C37 -114.8(7)
C30B Ru2 C38 C34 171.2(8)
C37 Ru2 C38 C34 -116.4(8)
C31B Ru2 C38 C34 130.5(8)
C35 Ru2 C38 C34 -36.4(5)
C33A Ru2 C38 C34 63.5(13)
C36 Ru2 C38 C34 -79.0(6)
C29B Ru2 C38 C34 -153(3)
C32A Ru2 C38 C34 88.2(6)
C33B Ru2 C38 C34 50.1(13)
C31A Ru2 C38 C34 128.8(7)
C13 Pd1 O1 C39 80.2(9)
N1 Pd1 O1 C39 171(2)
O4 Pd1 O1 C39 -97.6(9)
Pd2 Pd1 O1 C39 -21.0(9)
N2B Pd2 O2 C39 -117.9(9)
C32A Pd2 O2 C39 26(4)
O3 Pd2 O2 C39 66.7(9)
N2A Pd2 O2 C39 -112.3(9)
Pd1 Pd2 O2 C39 -19.4(8)
Pd1 O1 C39 O2 12.7(18)
Pd1 O1 C39 C40A -175.2(10)
Pd1 O1 C39 C40B -151.8(11)
Pd2 O2 C39 O1 11.2(17)
Pd2 O2 C39 C40A -160.0(12)
Pd2 O2 C39 C40B 177.6(9)
N2B Pd2 O3 C41 -136(3)
C32A Pd2 O3 C41 78.5(8)
O2 Pd2 O3 C41 -97.9(8)
N2A Pd2 O3 C41 65(5)
Pd1 Pd2 O3 C41 -17.3(8)
C13 Pd1 O4 C41 35(3)
O1 Pd1 O4 C41 57.9(7)
N1 Pd1 O4 C41 -128.7(7)
Pd2 Pd1 O4 C41 -23.9(7)
Pd1 O4 C41 O3 19.9(15)
Pd1 O4 C41 C42B -147.5(14)
Pd1 O4 C41 C42A -173.7(11)
Pd2 O3 C41 O4 4.6(15)
Pd2 O3 C41 C42B 173.6(11)
Pd2 O3 C41 C42A -161.3(11)
